data_7710729
loop_
_publ_author_name
'Bauer, Josh'
'Benz, Maximilian'
'Klap\"otke, Thomas M'
'Stierstorfer, J\"org'

_publ_section_title
;
 Chemistry of 2,5-diaminotetrazole.
;
_journal_name_full 'Dalton transactions (Cambridge, England : 2003)'
_journal_paper_doi 10.1039/d2dt01480g
_journal_year 2022
_chemical_formula_moiety '	C H5 N6, Cl O4'
_chemical_formula_sum 'C H5 Cl N6 O4'
_chemical_formula_weight 200.56
_chemical_name_common '2,5-diaminotetrazolium perchlorate'
_chemical_name_systematic
;
2,5-diaminotetrazolium perchlorate
;
_space_group_IT_number 14
_space_group_name_Hall '-P 2ybc'
_space_group_name_H-M_alt 'P 1 21/c 1'
_symmetry_cell_setting monoclinic
_symmetry_Int_Tables_number 14
_symmetry_space_group_name_Hall '-P 2ybc'
_symmetry_space_group_name_H-M 'P 1 21/c 1'
_atom_sites_solution_hydrogens difmap
_audit_creation_date
;
'Wed Nov 30 15:22:56 2016'
;
_audit_creation_method SHELXL-2013
_audit_update_record
;
2022-05-11 deposited with the CCDC.	2022-07-21 downloaded from the CCDC.
;
_cell_angle_alpha 90
_cell_angle_beta 93.776(5)
_cell_angle_gamma 90
_cell_formula_units_Z 4
_cell_length_a 7.1662(4)
_cell_length_b 7.1311(4)
_cell_length_c 13.7130(7)
_cell_measurement_reflns_used 1408
_cell_measurement_temperature 173(2)
_cell_measurement_theta_max 32.4690
_cell_measurement_theta_min 5.1110
_cell_volume 699.25(7)
_computing_cell_refinement
;
CrysAlisPro, Agilent Technologies,
Version 1.171.37.33 (release 27-03-2014 CrysAlis171 .NET)
(compiled Mar 27 2014,17:12:48)
;
_computing_data_collection
;
CrysAlisPro, Agilent Technologies,
Version 1.171.37.33 (release 27-03-2014 CrysAlis171 .NET)
(compiled Mar 27 2014,17:12:48)
;
_computing_data_reduction
;
CrysAlisPro, Agilent Technologies,
Version 1.171.37.33 (release 27-03-2014 CrysAlis171 .NET)
(compiled Mar 27 2014,17:12:48)
;
_computing_structure_refinement 'SHELXL-2013 (Sheldrick, 2013)'
_diffrn_ambient_temperature 173(2)
_diffrn_detector 'CCD plate'
_diffrn_detector_area_resol_mean 15.9809
_diffrn_detector_type Sapphire3
_diffrn_measured_fraction_theta_full 0.996
_diffrn_measured_fraction_theta_max 0.997
_diffrn_measurement_details
;
#__ type_ start__ end____ width___ exp.time_
  1 omega   -1.00  103.00   1.0000    4.0000
omega____ theta____ kappa____ phi______ frames
    -       32.0000   79.0000    0.0000 104

#__ type_ start__ end____ width___ exp.time_
  2 omega   -1.00  103.00   1.0000    4.0000
omega____ theta____ kappa____ phi______ frames
    -       32.0000   79.0000  120.0000 104

#__ type_ start__ end____ width___ exp.time_
  3 omega  -65.00   39.00   1.0000    4.0000
omega____ theta____ kappa____ phi______ frames
    -      -32.0000   80.0000  250.0000 104

;
_diffrn_measurement_device 'four-circle diffractometer'
_diffrn_measurement_device_type 'Xcalibur, Sapphire3'
_diffrn_measurement_method '\w scans'
_diffrn_orient_matrix_UB_11 0.0650854000
_diffrn_orient_matrix_UB_12 -0.0644060000
_diffrn_orient_matrix_UB_13 0.0223485000
_diffrn_orient_matrix_UB_21 0.0748096000
_diffrn_orient_matrix_UB_22 0.0560882000
_diffrn_orient_matrix_UB_23 -0.0147649000
_diffrn_orient_matrix_UB_31 -0.0001373000
_diffrn_orient_matrix_UB_32 0.0510502000
_diffrn_orient_matrix_UB_33 0.0443849000
_diffrn_radiation_monochromator graphite
_diffrn_radiation_probe x-ray
_diffrn_radiation_type MoK\a
_diffrn_radiation_wavelength 0.71069
_diffrn_reflns_av_R_equivalents 0.0241
_diffrn_reflns_av_sigmaI/netI 0.0522
_diffrn_reflns_av_unetI/netI 0.0301
_diffrn_reflns_Laue_measured_fraction_full 0.996
_diffrn_reflns_Laue_measured_fraction_max 0.997
_diffrn_reflns_limit_h_max 5
_diffrn_reflns_limit_h_min -8
_diffrn_reflns_limit_k_max 7
_diffrn_reflns_limit_k_min -8
_diffrn_reflns_limit_l_max 16
_diffrn_reflns_limit_l_min -17
_diffrn_reflns_number 3629
_diffrn_reflns_point_group_measured_fraction_full 0.996
_diffrn_reflns_point_group_measured_fraction_max 0.997
_diffrn_reflns_theta_full 25.240
_diffrn_reflns_theta_max 26.495
_diffrn_reflns_theta_min 4.128
_diffrn_source 'Enhance (Mo) X-ray Source'
_exptl_absorpt_coefficient_mu 0.538
_exptl_absorpt_correction_T_max 1.00000
_exptl_absorpt_correction_T_min 0.97005
_exptl_absorpt_correction_type multi-scan
_exptl_absorpt_process_details
;
CrysAlisPro, Agilent Technologies,
Version 1.171.37.33 (release 27-03-2014 CrysAlis171 .NET)
(compiled Mar 27 2014,17:12:48)
Empirical absorption correction using spherical harmonics,
 implemented in SCALE3 ABSPACK scaling algorithm.
Empirical absorption correction using spherical harmonics,
 implemented in SCALE3 ABSPACK scaling algorithm.
;
_exptl_crystal_colour 'clear white'
_exptl_crystal_density_diffrn 1.905
_exptl_crystal_description block
_exptl_crystal_F_000 408
_exptl_crystal_size_max 0.380
_exptl_crystal_size_mid 0.280
_exptl_crystal_size_min 0.250
_refine_diff_density_max 0.365
_refine_diff_density_min -0.450
_refine_diff_density_rms 0.068
_refine_ls_extinction_method none
_refine_ls_goodness_of_fit_ref 1.059
_refine_ls_hydrogen_treatment refall
_refine_ls_matrix_type full
_refine_ls_number_parameters 129
_refine_ls_number_reflns 1431
_refine_ls_number_restraints 0
_refine_ls_restrained_S_all 1.059
_refine_ls_R_factor_all 0.0414
_refine_ls_R_factor_gt 0.0333
_refine_ls_shift/su_max 0.000
_refine_ls_shift/su_mean 0.000
_refine_ls_structure_factor_coef Fsqd
_refine_ls_weighting_details 'w=1/[\s^2^(Fo^2^)+(0.0432P)^2^+0.3300P] where P=(Fo^2^+2Fc^2^)/3'
_refine_ls_weighting_scheme calc
_refine_ls_wR_factor_gt 0.0818
_refine_ls_wR_factor_ref 0.0870
_reflns_Friedel_coverage 0.000
_reflns_number_gt 1222
_reflns_number_total 1431
_reflns_threshold_expression 'I > 2\s(I)'
_cod_data_source_file d2dt01480g2.cif
_cod_data_source_block lx578
_cod_database_code 7710729
_shelx_space_group_comment
;
The symmetry employed for this shelxl refinement is uniquely defined
by the following loop, which should always be used as a source of
symmetry information in preference to the above space-group names.
They are only intended as comments.
;
_shelx_estimated_absorpt_t_min 0.822
_shelx_estimated_absorpt_t_max 0.877
_shelxl_version_number 2013-4

loop_
_space_group_symop_operation_xyz
'x, y, z'
'-x, y+1/2, -z+1/2'
'-x, -y, -z'
'x, -y-1/2, z-1/2'

loop_
_atom_site_label
_atom_site_type_symbol
_atom_site_fract_x
_atom_site_fract_y
_atom_site_fract_z
_atom_site_U_iso_or_equiv
_atom_site_adp_type
_atom_site_occupancy
_atom_site_site_symmetry_order
_atom_site_calc_flag
_atom_site_refinement_flags_posn
_atom_site_refinement_flags_adp
_atom_site_refinement_flags_occupancy
_atom_site_disorder_assembly
_atom_site_disorder_group
N1 N 0.0959(2) 0.7803(2) 0.02215(12) 0.0189(4) Uani 1 1 d . . . . .
N2 N 0.1652(2) 0.6197(2) 0.05865(11) 0.0168(4) Uani 1 1 d . . . . .
N3 N 0.3119(2) 0.5537(2) 0.02203(13) 0.0225(4) Uani 1 1 d . . . . .
N4 N 0.3454(3) 0.6851(3) -0.04490(13) 0.0239(4) Uani 1 1 d . . . . .
N5 N 0.0700(3) 0.5198(3) 0.12499(13) 0.0209(4) Uani 1 1 d . . . . .
N6 N 0.2066(3) 0.9691(3) -0.10336(16) 0.0300(5) Uani 1 1 d . . . . .
C1 C 0.2164(3) 0.8215(3) -0.04563(14) 0.0200(4) Uani 1 1 d . . . . .
Cl1 Cl 0.31858(7) 0.06245(6) 0.22489(3) 0.01904(17) Uani 1 1 d . . . . .
O1 O 0.3543(3) 0.1075(3) 0.12569(12) 0.0442(5) Uani 1 1 d . . . . .
O2 O 0.2082(2) -0.1043(2) 0.22897(11) 0.0292(4) Uani 1 1 d . . . . .
O3 O 0.4924(2) 0.0360(3) 0.27895(15) 0.0473(5) Uani 1 1 d . . . . .
O4 O 0.2174(2) 0.2159(2) 0.26410(14) 0.0393(5) Uani 1 1 d . . . . .
H5B H 0.150(4) 0.442(3) 0.1539(18) 0.024(6) Uiso 1 1 d . . . . .
H4 H 0.437(4) 0.679(4) -0.075(2) 0.037(8) Uiso 1 1 d . . . . .
H5A H 0.027(3) 0.592(4) 0.1639(17) 0.024(6) Uiso 1 1 d . . . . .
H6B H 0.287(4) 0.990(4) -0.136(2) 0.040(8) Uiso 1 1 d . . . . .
H6A H 0.126(4) 1.051(4) -0.092(2) 0.036(7) Uiso 1 1 d . . . . .

loop_
_atom_site_aniso_label
_atom_site_aniso_U_11
_atom_site_aniso_U_22
_atom_site_aniso_U_33
_atom_site_aniso_U_23
_atom_site_aniso_U_13
_atom_site_aniso_U_12
N1 0.0213(9) 0.0168(8) 0.0190(8) 0.0015(6) 0.0026(7) 0.0051(6)
N2 0.0155(8) 0.0194(9) 0.0155(8) 0.0008(6) 0.0014(7) 0.0024(6)
N3 0.0191(9) 0.0272(10) 0.0221(9) 0.0068(7) 0.0075(7) 0.0077(7)
N4 0.0202(9) 0.0292(10) 0.0234(9) 0.0081(7) 0.0087(8) 0.0096(7)
N5 0.0235(10) 0.0207(9) 0.0196(9) 0.0024(7) 0.0084(8) 0.0019(7)
N6 0.0312(11) 0.0302(11) 0.0303(11) 0.0117(8) 0.0150(9) 0.0124(9)
C1 0.0198(10) 0.0219(10) 0.0185(10) 0.0004(8) 0.0029(8) 0.0042(8)
Cl1 0.0192(3) 0.0185(3) 0.0199(3) 0.00013(17) 0.00498(19) -0.00037(18)
O1 0.0590(12) 0.0520(11) 0.0233(9) 0.0010(8) 0.0155(9) -0.0224(9)
O2 0.0376(9) 0.0218(8) 0.0290(8) -0.0028(6) 0.0083(7) -0.0105(6)
O3 0.0258(9) 0.0519(12) 0.0622(13) 0.0158(9) -0.0131(9) -0.0033(8)
O4 0.0429(10) 0.0201(9) 0.0583(12) -0.0022(7) 0.0278(9) 0.0022(7)

loop_
_atom_type_symbol
_atom_type_description
_atom_type_scat_dispersion_real
_atom_type_scat_dispersion_imag
_atom_type_scat_source
C C 0.0033 0.0016 'International Tables Vol C Tables 4.2.6.8 and 6.1.1.4'
Cl Cl 0.1484 0.1585 'International Tables Vol C Tables 4.2.6.8 and 6.1.1.4'
N N 0.0061 0.0033 'International Tables Vol C Tables 4.2.6.8 and 6.1.1.4'
O O 0.0106 0.0060 'International Tables Vol C Tables 4.2.6.8 and 6.1.1.4'
H H 0.0000 0.0000 'International Tables Vol C Tables 4.2.6.8 and 6.1.1.4'

loop_
_geom_angle_atom_site_label_1
_geom_angle_atom_site_label_2
_geom_angle_atom_site_label_3
_geom_angle
_geom_angle_site_symmetry_1
_geom_angle_site_symmetry_3
_geom_angle_publ_flag
N2 N1 C1 101.98(15) . . ?
N3 N2 N1 117.55(16) . . ?
N3 N2 N5 121.66(16) . . ?
N1 N2 N5 120.39(16) . . ?
N2 N3 N4 101.48(15) . . ?
C1 N4 N3 110.89(17) . . ?
C1 N4 H4 129(2) . . ?
N3 N4 H4 120(2) . . ?
N2 N5 H5B 107.1(16) . . ?
N2 N5 H5A 109.5(17) . . ?
H5B N5 H5A 112(2) . . ?
C1 N6 H6B 119(2) . . ?
C1 N6 H6A 117.2(18) . . ?
H6B N6 H6A 121(3) . . ?
N6 C1 N4 126.4(2) . . ?
N6 C1 N1 125.49(19) . . ?
N4 C1 N1 108.09(17) . . ?
O3 Cl1 O2 109.73(10) . . ?
O3 Cl1 O4 110.66(12) . . ?
O2 Cl1 O4 108.94(10) . . ?
O3 Cl1 O1 108.61(12) . . ?
O2 Cl1 O1 110.85(10) . . ?
O4 Cl1 O1 108.04(11) . . ?

loop_
_geom_bond_atom_site_label_1
_geom_bond_atom_site_label_2
_geom_bond_distance
_geom_bond_site_symmetry_2
_geom_bond_publ_flag
N1 N2 1.333(2) . ?
N1 C1 1.342(2) . ?
N2 N3 1.284(2) . ?
N2 N5 1.372(2) . ?
N3 N4 1.344(2) . ?
N4 C1 1.342(3) . ?
N4 H4 0.80(3) . ?
N5 H5B 0.87(3) . ?
N5 H5A 0.82(2) . ?
N6 C1 1.316(3) . ?
N6 H6B 0.76(3) . ?
N6 H6A 0.84(3) . ?
Cl1 O3 1.4197(18) . ?
Cl1 O2 1.4311(15) . ?
Cl1 O4 1.4368(16) . ?
Cl1 O1 1.4370(16) . ?

loop_
_geom_contact_atom_site_label_1
_geom_contact_atom_site_label_2
_geom_contact_distance
_geom_contact_site_symmetry_1
_geom_contact_site_symmetry_2
_geom_contact_publ_flag
? ? ? ? ? ?

loop_
_geom_hbond_atom_site_label_D
_geom_hbond_atom_site_label_H
_geom_hbond_atom_site_label_A
_geom_hbond_distance_DH
_geom_hbond_distance_HA
_geom_hbond_distance_DA
_geom_hbond_angle_DHA
_geom_hbond_site_symmetry_A
? ? ? ? ? ? ? ?

loop_
_geom_torsion_atom_site_label_1
_geom_torsion_atom_site_label_2
_geom_torsion_atom_site_label_3
_geom_torsion_atom_site_label_4
_geom_torsion
_geom_torsion_site_symmetry_1
_geom_torsion_site_symmetry_2
_geom_torsion_site_symmetry_3
_geom_torsion_site_symmetry_4
_geom_torsion_publ_flag
C1 N1 N2 N3 -0.7(2) . . . . ?
C1 N1 N2 N5 -173.60(17) . . . . ?
N1 N2 N3 N4 0.9(2) . . . . ?
N5 N2 N3 N4 173.64(17) . . . . ?
N2 N3 N4 C1 -0.7(2) . . . . ?
N3 N4 C1 N6 -178.8(2) . . . . ?
N3 N4 C1 N1 0.3(2) . . . . ?
N2 N1 C1 N6 179.3(2) . . . . ?
N2 N1 C1 N4 0.2(2) . . . . ?
